data_2219286
loop_
_publ_author_name
'Bao, Xia'
'Wei, Yi-Jun'

_publ_section_title
;
 <i>N</i>'-(4-Hydroxybenzylidene)-4-methoxybenzohydrazide
;
_journal_coeditor_code CI2639
_journal_issue 9
_journal_name_full 'Acta Crystallographica Section E'
_journal_page_first o1682
_journal_paper_doi 10.1107/S160053680802360X
_journal_volume 64
_journal_year 2008
_chemical_formula_iupac 'C15 H14 N2 O3'
_chemical_formula_moiety 'C15 H14 N2 O3'
_chemical_formula_sum 'C15 H14 N2 O3'
_chemical_formula_weight 270.28
_chemical_name_systematic
;
<i>N</i>'-(4-Hydroxybenzylidene)-4-methoxybenzohydrazide
;
_space_group_IT_number 61
_symmetry_cell_setting orthorhombic
_symmetry_space_group_name_Hall '-P 2ac 2ab'
_symmetry_space_group_name_H-M 'P b c a'
_atom_sites_solution_hydrogens geom
_atom_sites_solution_primary direct
_atom_sites_solution_secondary difmap
_audit_creation_method SHELXL-97
_cell_angle_alpha 90.00
_cell_angle_beta 90.00
_cell_angle_gamma 90.00
_cell_formula_units_Z 8
_cell_length_a 12.342(2)
_cell_length_b 7.854(2)
_cell_length_c 27.889(3)
_cell_measurement_reflns_used 2798
_cell_measurement_temperature 296(2)
_cell_measurement_theta_max 24.1
_cell_measurement_theta_min 2.4
_cell_volume 2703.4(9)
_computing_cell_refinement 'SAINT (Bruker, 2002)'
_computing_data_collection 'SMART (Bruker, 2002)'
_computing_data_reduction 'SAINT (Bruker, 2002)'
_computing_molecular_graphics 'SHELXTL (Sheldrick, 2008)'
_computing_publication_material 'SHELXTL (Sheldrick, 2008)'
_computing_structure_refinement 'SHELXL97 (Sheldrick, 2008)'
_computing_structure_solution 'SHELXS97 (Sheldrick, 2008)'
_diffrn_ambient_temperature 296(2)
_diffrn_measured_fraction_theta_full 0.998
_diffrn_measured_fraction_theta_max 0.998
_diffrn_measurement_device_type 'Bruker SMART 1000 CCD area-detector'
_diffrn_measurement_method '\w scans'
_diffrn_radiation_monochromator graphite
_diffrn_radiation_source 'fine-focus sealed tube'
_diffrn_radiation_type MoK\a
_diffrn_radiation_wavelength 0.71073
_diffrn_reflns_av_R_equivalents 0.0334
_diffrn_reflns_av_sigmaI/netI 0.0225
_diffrn_reflns_limit_h_max 12
_diffrn_reflns_limit_h_min -14
_diffrn_reflns_limit_k_max 9
_diffrn_reflns_limit_k_min -9
_diffrn_reflns_limit_l_max 29
_diffrn_reflns_limit_l_min -32
_diffrn_reflns_number 12214
_diffrn_reflns_theta_full 24.72
_diffrn_reflns_theta_max 24.72
_diffrn_reflns_theta_min 1.46
_diffrn_standards_number 0
_exptl_absorpt_coefficient_mu 0.094
_exptl_absorpt_correction_T_max 0.9814
_exptl_absorpt_correction_T_min 0.9787
_exptl_absorpt_correction_type multi-scan
_exptl_absorpt_process_details '(SADABS; Sheldrick, 1996)'
_exptl_crystal_colour colourless
_exptl_crystal_density_diffrn 1.328
_exptl_crystal_density_method 'not measured'
_exptl_crystal_description 'cut from needle'
_exptl_crystal_F_000 1136
_exptl_crystal_size_max 0.23
_exptl_crystal_size_mid 0.20
_exptl_crystal_size_min 0.20
_refine_diff_density_max 0.240
_refine_diff_density_min -0.241
_refine_ls_extinction_method none
_refine_ls_goodness_of_fit_ref 1.042
_refine_ls_hydrogen_treatment constr
_refine_ls_matrix_type full
_refine_ls_number_parameters 201
_refine_ls_number_reflns 2308
_refine_ls_number_restraints 26
_refine_ls_restrained_S_all 1.059
_refine_ls_R_factor_all 0.0741
_refine_ls_R_factor_gt 0.0490
_refine_ls_shift/su_max 0.001
_refine_ls_shift/su_max_lt 0.001
_refine_ls_shift/su_mean <0.001
_refine_ls_structure_factor_coef Fsqd
_refine_ls_weighting_details 'calc w=1/[\s^2^(Fo^2^)+(0.0514P)^2^+1.0313P] where P=(Fo^2^+2Fc^2^)/3'
_refine_ls_weighting_scheme calc
_refine_ls_wR_factor_gt 0.1191
_refine_ls_wR_factor_ref 0.1346
_reflns_number_gt 1591
_reflns_number_total 2308
_reflns_threshold_expression I>2\s(I)
_cod_data_source_file ci2639.cif
_cod_data_source_block I
_cod_depositor_comments
;
The following automatic conversions were performed:
'_symmetry_cell_setting' value 'Orthorhombic' changed to 'orthorhombic'
according to '/home/saulius/struct/CIF-dictionaries/cif_core.dic'
dictionary named 'cif_core.dic' version 2.4.1 from 2010-06-29.

Automatic conversion script
Id: cif_fix_enum 1527 2010-12-29 10:47:43Z saulius 

The following automatic conversions were performed:

'_symmetry_cell_setting' value 'Orthorhombic' changed to
'orthorhombic' according to
/home/saulius/struct/CIF-dictionaries/cif_core.dic dictionary named
'cif_core.dic' version 2.4.1 from 2010-06-29.

Automatic conversion script
Id: cif_fix_values 1715 2011-07-08 13:25:40Z adriana 
;
_cod_database_code 2219286
_cod_database_fobs_code 2219286

loop_
_symmetry_equiv_pos_as_xyz
'x, y, z'
'-x+1/2, -y, z+1/2'
'x+1/2, -y+1/2, -z'
'-x, y+1/2, -z+1/2'
'-x, -y, -z'
'x-1/2, y, -z-1/2'
'-x-1/2, y-1/2, z'
'x, -y-1/2, z-1/2'

loop_
_atom_site_type_symbol
_atom_site_label
_atom_site_fract_x
_atom_site_fract_y
_atom_site_fract_z
_atom_site_U_iso_or_equiv
_atom_site_adp_type
_atom_site_calc_flag
_atom_site_refinement_flags
_atom_site_occupancy
_atom_site_disorder_assembly
_atom_site_disorder_group
O O1 0.91965(15) -0.0226(3) 0.86782(6) 0.0813(6) Uani d . 1 . .
H H1 0.9779 0.0115 0.8782 0.122 Uiso calc R 1 . .
O O2 0.61634(13) 0.0498(2) 0.59539(5) 0.0645(5) Uani d . 1 . .
N N1 0.76203(15) 0.1620(2) 0.65728(6) 0.0591(5) Uani d . 1 . .
N N2 0.74642(15) 0.2399(2) 0.61337(6) 0.0599(5) Uani d . 1 . .
H H2A 0.7848 0.3265 0.6051 0.072 Uiso calc R 1 . .
C C1 0.86057(18) 0.1561(3) 0.73055(8) 0.0588(6) Uani d . 1 . .
C C2 0.7901(2) 0.0470(3) 0.75378(8) 0.0700(7) Uani d . 1 . .
H H2 0.7271 0.0123 0.7383 0.084 Uiso calc R 1 . .
C C3 0.8111(2) -0.0109(4) 0.79911(8) 0.0752(8) Uani d . 1 . .
H H3 0.7623 -0.0838 0.8141 0.090 Uiso calc R 1 . .
C C4 0.90430(19) 0.0382(3) 0.82278(8) 0.0596(6) Uani d . 1 . .
C C5 0.9763(2) 0.1447(3) 0.80018(8) 0.0653(6) Uani d . 1 . .
H H5 1.0401 0.1768 0.8155 0.078 Uiso calc R 1 . .
C C6 0.9535(2) 0.2038(3) 0.75471(8) 0.0701(7) Uani d . 1 . .
H H6 1.0020 0.2777 0.7399 0.084 Uiso calc R 1 . .
C C7 0.8374(2) 0.2223(3) 0.68288(8) 0.0673(7) Uani d . 1 . .
H H7 0.8792 0.3113 0.6709 0.081 Uiso calc R 1 . .
C C8 0.67021(18) 0.1775(3) 0.58398(7) 0.0546(6) Uani d . 1 . .
C C9 0.65325(19) 0.2623(3) 0.53725(8) 0.0605(6) Uani d . 1 A .
C C10 0.5570(2) 0.2357(4) 0.51343(10) 0.0882(9) Uani d . 1 . .
H H10 0.5031 0.1693 0.5274 0.106 Uiso calc R 1 . .
C C11 0.5400(3) 0.3083(4) 0.46835(11) 0.1097(12) Uani d . 1 A .
H H11 0.4747 0.2901 0.4525 0.132 Uiso calc R 1 . .
C C12 0.6183(4) 0.4056(4) 0.44727(10) 0.1047(12) Uani d D 1 . .
C C13 0.7138(3) 0.4305(4) 0.47006(9) 0.0938(10) Uani d . 1 A .
H H13 0.7678 0.4953 0.4556 0.113 Uiso calc R 1 . .
C C14 0.7314(2) 0.3606(3) 0.51443(8) 0.0735(7) Uani d . 1 . .
H H14 0.7973 0.3795 0.5297 0.088 Uiso calc R 1 A .
O O3 0.6249(4) 0.4882(5) 0.40185(13) 0.0866(14) Uani d PDU 0.630(7) A 1
C C15 0.5326(4) 0.4557(6) 0.37318(19) 0.0891(18) Uani d PDU 0.630(7) A 1
H H15A 0.5397 0.5142 0.3431 0.134 Uiso calc PR 0.630(7) A 1
H H15B 0.4689 0.4953 0.3895 0.134 Uiso calc PR 0.630(7) A 1
H H15C 0.5266 0.3355 0.3675 0.134 Uiso calc PR 0.630(7) A 1
O O3A 0.5470(5) 0.4517(9) 0.40930(19) 0.092(2) Uani d PDU 0.370(7) A 2
C C15A 0.6242(10) 0.5249(18) 0.3782(4) 0.123(5) Uani d PDU 0.370(7) A 2
H H15D 0.5889 0.5632 0.3495 0.185 Uiso calc PR 0.370(7) A 2
H H15E 0.6781 0.4416 0.3702 0.185 Uiso calc PR 0.370(7) A 2
H H15F 0.6582 0.6199 0.3938 0.185 Uiso calc PR 0.370(7) A 2

loop_
_atom_site_aniso_label
_atom_site_aniso_U_11
_atom_site_aniso_U_22
_atom_site_aniso_U_33
_atom_site_aniso_U_12
_atom_site_aniso_U_13
_atom_site_aniso_U_23
O1 0.0866(13) 0.0986(14) 0.0586(10) -0.0037(11) -0.0139(9) 0.0213(10)
O2 0.0700(10) 0.0642(10) 0.0593(9) -0.0056(9) -0.0002(8) 0.0010(8)
N1 0.0716(12) 0.0616(12) 0.0440(10) -0.0018(10) -0.0069(9) 0.0074(9)
N2 0.0738(12) 0.0587(11) 0.0472(10) -0.0070(10) -0.0092(10) 0.0078(8)
C1 0.0698(15) 0.0560(13) 0.0507(12) -0.0037(12) -0.0085(11) 0.0039(11)
C2 0.0712(16) 0.0746(17) 0.0641(14) -0.0120(14) -0.0162(12) 0.0100(13)
C3 0.0751(16) 0.0836(19) 0.0668(15) -0.0157(14) -0.0104(13) 0.0229(14)
C4 0.0702(15) 0.0594(14) 0.0491(13) 0.0066(12) -0.0070(11) 0.0040(11)
C5 0.0717(15) 0.0651(15) 0.0591(14) -0.0069(13) -0.0155(12) 0.0025(12)
C6 0.0786(17) 0.0702(17) 0.0615(14) -0.0191(13) -0.0114(13) 0.0109(12)
C7 0.0794(17) 0.0673(16) 0.0553(14) -0.0134(13) -0.0090(12) 0.0096(12)
C8 0.0612(13) 0.0529(13) 0.0498(12) 0.0038(11) -0.0007(11) -0.0037(10)
C9 0.0812(17) 0.0507(13) 0.0495(12) 0.0051(12) -0.0145(12) -0.0050(10)
C10 0.104(2) 0.0766(19) 0.0841(19) -0.0048(16) -0.0388(17) 0.0022(15)
C11 0.142(3) 0.087(2) 0.099(2) 0.010(2) -0.075(2) -0.0072(19)
C12 0.193(4) 0.0605(18) 0.0604(18) 0.013(2) -0.040(2) -0.0018(14)
C13 0.155(3) 0.0744(19) 0.0519(15) 0.0010(19) -0.0118(18) 0.0050(13)
C14 0.103(2) 0.0662(16) 0.0512(13) -0.0025(15) -0.0111(13) 0.0014(12)
O3 0.105(3) 0.090(3) 0.064(2) -0.025(2) -0.024(2) 0.0248(19)
C15 0.115(4) 0.090(3) 0.063(3) 0.003(3) -0.032(3) 0.010(2)
O3A 0.101(5) 0.116(5) 0.059(4) 0.009(4) -0.019(3) 0.019(3)
C15A 0.137(8) 0.137(8) 0.095(7) -0.006(6) 0.002(7) 0.043(6)

loop_
_atom_type_symbol
_atom_type_description
_atom_type_scat_dispersion_real
_atom_type_scat_dispersion_imag
_atom_type_scat_source
C C 0.0033 0.0016 'International Tables Vol C Tables 4.2.6.8 and 6.1.1.4'
H H 0.0000 0.0000 'International Tables Vol C Tables 4.2.6.8 and 6.1.1.4'
N N 0.0061 0.0033 'International Tables Vol C Tables 4.2.6.8 and 6.1.1.4'
O O 0.0106 0.0060 'International Tables Vol C Tables 4.2.6.8 and 6.1.1.4'

loop_
_geom_angle_atom_site_label_1
_geom_angle_atom_site_label_2
_geom_angle_atom_site_label_3
_geom_angle
C4 O1 H1 109.5
C7 N1 N2 115.9(2)
C8 N2 N1 118.51(19)
C8 N2 H2A 120.7
N1 N2 H2A 120.7
C6 C1 C2 117.5(2)
C6 C1 C7 120.7(2)
C2 C1 C7 121.7(2)
C3 C2 C1 121.3(2)
C3 C2 H2 119.3
C1 C2 H2 119.3
C2 C3 C4 120.5(2)
C2 C3 H3 119.8
C4 C3 H3 119.8
O1 C4 C5 123.3(2)
O1 C4 C3 117.4(2)
C5 C4 C3 119.3(2)
C4 C5 C6 119.7(2)
C4 C5 H5 120.2
C6 C5 H5 120.2
C5 C6 C1 121.7(2)
C5 C6 H6 119.1
C1 C6 H6 119.1
N1 C7 C1 121.7(2)
N1 C7 H7 119.1
C1 C7 H7 119.1
O2 C8 N2 120.9(2)
O2 C8 C9 120.8(2)
N2 C8 C9 118.3(2)
C10 C9 C14 117.5(2)
C10 C9 C8 118.6(2)
C14 C9 C8 123.8(2)
C9 C10 C11 120.1(3)
C9 C10 H10 120.0
C11 C10 H10 120.0
C12 C11 C10 120.7(3)
C12 C11 H11 119.6
C10 C11 H11 119.6
C13 C12 C11 119.7(3)
C13 C12 O3A 148.3(4)
C11 C12 O3A 91.4(4)
C13 C12 O3 107.6(3)
C11 C12 O3 132.7(3)
C12 C13 C14 120.2(3)
C12 C13 H13 119.9
C14 C13 H13 119.9
C13 C14 C9 121.8(3)
C13 C14 H14 119.1
C9 C14 H14 119.1
C15 O3 C12 111.9(4)
O3 C15 H15A 109.5
O3 C15 H15B 109.5
H15A C15 H15B 109.5
O3 C15 H15C 109.5
H15A C15 H15C 109.5
H15B C15 H15C 109.5
C15A O3A C12 98.2(8)
O3A C15A H15D 109.5
O3A C15A H15E 109.5
H15D C15A H15E 109.5
O3A C15A H15F 109.5
H15D C15A H15F 109.5
H15E C15A H15F 109.5

loop_
_geom_bond_atom_site_label_1
_geom_bond_atom_site_label_2
_geom_bond_distance
O1 C4 1.357(2)
O1 H1 0.82
O2 C8 1.245(3)
N1 C7 1.265(3)
N1 N2 1.382(2)
N2 C8 1.340(3)
N2 H2A 0.86
C1 C6 1.382(3)
C1 C2 1.382(3)
C1 C7 1.456(3)
C2 C3 1.368(3)
C2 H2 0.93
C3 C4 1.381(3)
C3 H3 0.93
C4 C5 1.373(3)
C5 C6 1.379(3)
C5 H5 0.93
C6 H6 0.93
C7 H7 0.93
C8 C9 1.479(3)
C9 C10 1.377(3)
C9 C14 1.389(3)
C10 C11 1.396(4)
C10 H10 0.93
C11 C12 1.365(5)
C11 H11 0.93
C12 C13 1.354(5)
C12 O3A 1.424(6)
C12 O3 1.426(4)
C13 C14 1.371(3)
C13 H13 0.93
C14 H14 0.93
O3 C15 1.415(5)
C15 H15A 0.96
C15 H15B 0.96
C15 H15C 0.96
O3A C15A 1.412(8)
C15A H15D 0.96
C15A H15E 0.96
C15A H15F 0.96

loop_
_geom_hbond_atom_site_label_D
_geom_hbond_atom_site_label_H
_geom_hbond_atom_site_label_A
_geom_hbond_site_symmetry_A
_geom_hbond_distance_DH
_geom_hbond_distance_HA
_geom_hbond_distance_DA
_geom_hbond_angle_DHA
N2 H2A O2 7_765 0.86 2.15 3.007(3) 172
O1 H1 O2 6_657 0.82 1.88 2.696(2) 170

loop_
_geom_torsion_atom_site_label_1
_geom_torsion_atom_site_label_2
_geom_torsion_atom_site_label_3
_geom_torsion_atom_site_label_4
_geom_torsion
C7 N1 N2 C8 177.7(2)
C6 C1 C2 C3 0.4(4)
C7 C1 C2 C3 -178.2(2)
C1 C2 C3 C4 -0.3(4)
C2 C3 C4 O1 179.4(2)
C2 C3 C4 C5 -0.6(4)
O1 C4 C5 C6 -178.6(2)
C3 C4 C5 C6 1.4(4)
C4 C5 C6 C1 -1.3(4)
C2 C1 C6 C5 0.4(4)
C7 C1 C6 C5 179.0(2)
N2 N1 C7 C1 178.0(2)
C6 C1 C7 N1 169.3(2)
C2 C1 C7 N1 -12.1(4)
N1 N2 C8 O2 -1.7(3)
N1 N2 C8 C9 179.47(18)
O2 C8 C9 C10 20.6(3)
N2 C8 C9 C10 -160.5(2)
O2 C8 C9 C14 -155.7(2)
N2 C8 C9 C14 23.2(3)
C14 C9 C10 C11 -0.9(4)
C8 C9 C10 C11 -177.4(2)
C9 C10 C11 C12 0.2(5)
C10 C11 C12 C13 0.8(5)
C10 C11 C12 O3A -173.0(4)
C10 C11 C12 O3 177.2(4)
C11 C12 C13 C14 -1.0(5)
O3A C12 C13 C14 167.1(6)
O3 C12 C13 C14 -178.3(3)
C12 C13 C14 C9 0.3(4)
C10 C9 C14 C13 0.6(4)
C8 C9 C14 C13 176.9(2)
C13 C12 O3 C15 174.2(4)
C11 C12 O3 C15 -2.5(7)
O3A C12 O3 C15 -17.1(5)
C13 C12 O3A C15A 22.4(11)
C11 C12 O3A C15A -167.9(7)
O3 C12 O3A C15A 1.4(8)
